data_4078540
loop_
_publ_author_name
'Sanden, Tanja'
'Gamer, Michael T.'
'Fagin, Anatoly A.'
'Chudakova, Valentina A.'
'Konchenko, Sergey N.'
'Fedushkin, Igor L.'
'Roesky, Peter W.'

_publ_section_title
;
 Synthesis of Unsupported Ln--Ga Bonds by Salt Metathesis and Ga--Ga Bond
 Reduction
;
_journal_issue 11
_journal_name_full Organometallics
_journal_page_first 4331
_journal_paper_doi 10.1021/om300309b
_journal_volume 31
_journal_year 2012
_chemical_formula_moiety 'C88 H112 Ga2 N4 O4 Sm'
_chemical_formula_sum 'C88 H112 Ga2 N4 O4 Sm'
_chemical_formula_weight 1579.61
_chemical_name_systematic
; 
 ? 
;
_space_group_crystal_system monoclinic
_space_group_IT_number 14
_space_group_name_Hall '-P 2yn'
_symmetry_space_group_name_Hall '-P 2yn'
_symmetry_space_group_name_H-M 'P 1 21/n 1'
_atom_sites_solution_hydrogens geom
_atom_sites_solution_primary direct
_atom_sites_solution_secondary difmap
_audit_creation_date 2012-02-17
_audit_creation_method
;
  Olex2 1.1
  (compiled Nov  1 2011 20:42:30, GUI svn.r3906)
;
_cell_angle_alpha 90.00
_cell_angle_beta 90.656(2)
_cell_angle_gamma 90.00
_cell_formula_units_Z 2
_cell_length_a 13.7822(4)
_cell_length_b 14.3724(4)
_cell_length_c 20.1608(6)
_cell_measurement_reflns_used 41591
_cell_measurement_temperature 150(2)
_cell_measurement_theta_max 27.34
_cell_measurement_theta_min 1.41
_cell_volume 3993.3(2)
_computing_cell_refinement 'STOE X-AREA, PLATON (A.L.Spek, 2005)'
_computing_data_collection 'STOE X-AREA'
_computing_data_reduction 'STOE X-RED, PLATON (A.L.Spek, 2005)'
_computing_molecular_graphics
;
Diamond 2.1e/3

O. V. Dolomanov, L. J. Bourhis, R. J. Gildea, J. A. K. Howard and H. Puschmann,
OLEX2: a complete structure solution, refinement and analysis program.
J. Appl. Cryst. (2009). 42, 339-341.
;
_computing_publication_material
;
O. V. Dolomanov, L. J. Bourhis, R. J. Gildea, J. A. K. Howard and H. Puschmann,
OLEX2: a complete structure solution, refinement and analysis program.
J. Appl. Cryst. (2009). 42, 339-341.

Microsoft Word
;
_computing_structure_refinement
;
XL, G.M. Sheldrick, Acta Cryst.
(2008). A64, 112-122
;
_computing_structure_solution 'SHELXS-97 (Sheldrick, 1997)'
_diffrn_ambient_temperature 150(2)
_diffrn_measured_fraction_theta_full 1.000
_diffrn_measured_fraction_theta_max 1.000
_diffrn_measurement_device_type 'STOE IPDS 2'
_diffrn_measurement_method 'area detector'
_diffrn_radiation_monochromator graphite
_diffrn_radiation_source 'fine-focus sealed tube'
_diffrn_radiation_type MoK\a
_diffrn_radiation_wavelength 0.71073
_diffrn_reflns_av_R_equivalents 0.0350
_diffrn_reflns_av_sigmaI/netI 0.0249
_diffrn_reflns_limit_h_max 16
_diffrn_reflns_limit_h_min -16
_diffrn_reflns_limit_k_max 17
_diffrn_reflns_limit_k_min -17
_diffrn_reflns_limit_l_max 23
_diffrn_reflns_limit_l_min -24
_diffrn_reflns_number 34618
_diffrn_reflns_theta_full 25.25
_diffrn_reflns_theta_max 25.25
_diffrn_reflns_theta_min 1.74
_exptl_absorpt_coefficient_mu 1.447
_exptl_absorpt_correction_T_max 0.9208
_exptl_absorpt_correction_T_min 0.7537
_exptl_absorpt_correction_type integration
_exptl_absorpt_process_details 'STOE X-RED & X-SHAPE'
_exptl_crystal_colour 'dark red'
_exptl_crystal_density_diffrn 1.314
_exptl_crystal_density_method 'not measured'
_exptl_crystal_description prism
_exptl_crystal_F_000 1648
_exptl_crystal_size_max 0.397
_exptl_crystal_size_mid 0.280
_exptl_crystal_size_min 0.205
_refine_diff_density_max 0.498
_refine_diff_density_min -0.286
_refine_diff_density_rms 0.046
_refine_ls_extinction_method none
_refine_ls_goodness_of_fit_ref 1.003
_refine_ls_hydrogen_treatment constr
_refine_ls_matrix_type full
_refine_ls_number_parameters 465
_refine_ls_number_reflns 7239
_refine_ls_number_restraints 0
_refine_ls_restrained_S_all 1.003
_refine_ls_R_factor_all 0.0254
_refine_ls_R_factor_gt 0.0196
_refine_ls_shift/su_max 0.000
_refine_ls_shift/su_mean 0.000
_refine_ls_structure_factor_coef Fsqd
_refine_ls_weighting_details 'calc w=1/[\s^2^(Fo^2^)+(0.0320P)^2^+0.0000P] where P=(Fo^2^+2Fc^2^)/3'
_refine_ls_weighting_scheme calc
_refine_ls_wR_factor_gt 0.0491
_refine_ls_wR_factor_ref 0.0501
_reflns_number_gt 6179
_reflns_number_total 7239
_reflns_threshold_expression >2sigma(I)
_cod_data_source_file om300309b_si_002.cif
_cod_data_source_block 1
_cod_original_sg_symbol_H-M 'P 21/n'
_cod_database_code 4078540

loop_
_symmetry_equiv_pos_as_xyz
'x, y, z'
'-x+1/2, y+1/2, -z+1/2'
'-x, -y, -z'
'x-1/2, -y-1/2, z-1/2'

loop_
_atom_site_label
_atom_site_type_symbol
_atom_site_fract_x
_atom_site_fract_y
_atom_site_fract_z
_atom_site_U_iso_or_equiv
_atom_site_adp_type
_atom_site_occupancy
_atom_site_symmetry_multiplicity
_atom_site_calc_flag
_atom_site_refinement_flags
_atom_site_disorder_assembly
_atom_site_disorder_group
Sm Sm 0.5000 0.0000 0.5000 0.02143(4) Uani 1 2 d S . .
Ga Ga 0.684515(13) 0.139213(13) 0.502962(9) 0.02223(5) Uani 1 1 d . . .
O1 O 0.55407(10) -0.04486(9) 0.38407(6) 0.0338(3) Uani 1 1 d . . .
O2 O 0.38608(11) 0.12344(11) 0.45791(9) 0.0571(5) Uani 1 1 d . B .
N1 N 0.74998(10) 0.20331(10) 0.57512(7) 0.0216(3) Uani 1 1 d . . .
N2 N 0.78953(10) 0.18854(10) 0.44874(7) 0.0209(3) Uani 1 1 d . . .
C1 C 0.83213(11) 0.24840(11) 0.55339(8) 0.0207(3) Uani 1 1 d . . .
C2 C 0.85367(11) 0.23988(11) 0.48695(8) 0.0199(3) Uani 1 1 d . . .
C3 C 0.94036(11) 0.29605(12) 0.47329(8) 0.0213(3) Uani 1 1 d . . .
C4 C 0.99194(12) 0.32304(12) 0.41820(9) 0.0250(4) Uani 1 1 d . . .
H4 H 0.9747 0.3007 0.3753 0.030 Uiso 1 1 calc R . .
C5 C 1.07154(13) 0.38512(13) 0.42722(10) 0.0301(4) Uani 1 1 d . . .
H5 H 1.1063 0.4046 0.3892 0.036 Uiso 1 1 calc R . .
C6 C 1.10029(13) 0.41796(13) 0.48789(10) 0.0314(4) Uani 1 1 d . . .
H6 H 1.1547 0.4583 0.4915 0.038 Uiso 1 1 calc R . .
C7 C 1.04864(12) 0.39164(13) 0.54558(9) 0.0274(4) Uani 1 1 d . . .
C8 C 1.06658(14) 0.42126(14) 0.61209(10) 0.0356(4) Uani 1 1 d . . .
H8 H 1.1209 0.4597 0.6220 0.043 Uiso 1 1 calc R . .
C9 C 1.00571(15) 0.39439(15) 0.66150(10) 0.0379(5) Uani 1 1 d . . .
H9 H 1.0191 0.4148 0.7055 0.046 Uiso 1 1 calc R . .
C10 C 0.92305(13) 0.33716(13) 0.64984(9) 0.0305(4) Uani 1 1 d . . .
H10 H 0.8811 0.3212 0.6851 0.037 Uiso 1 1 calc R . .
C11 C 0.90506(12) 0.30548(12) 0.58684(8) 0.0231(4) Uani 1 1 d . . .
C12 C 0.96996(12) 0.33299(12) 0.53565(8) 0.0223(3) Uani 1 1 d . . .
C13 C 0.70672(11) 0.23201(11) 0.63545(8) 0.0202(3) Uani 1 1 d . . .
C14 C 0.71763(12) 0.17732(12) 0.69265(8) 0.0239(4) Uani 1 1 d . . .
C15 C 0.67042(13) 0.20523(13) 0.75012(9) 0.0289(4) Uani 1 1 d . . .
H15 H 0.6776 0.1692 0.7894 0.035 Uiso 1 1 calc R . .
C16 C 0.61354(14) 0.28401(13) 0.75119(9) 0.0320(4) Uani 1 1 d . . .
H16 H 0.5820 0.3019 0.7908 0.038 Uiso 1 1 calc R . .
C17 C 0.60260(13) 0.33689(13) 0.69446(9) 0.0300(4) Uani 1 1 d . . .
H17 H 0.5627 0.3907 0.6953 0.036 Uiso 1 1 calc R . .
C18 C 0.64902(12) 0.31276(12) 0.63599(8) 0.0243(4) Uani 1 1 d . . .
C19 C 0.77755(13) 0.08896(14) 0.69252(9) 0.0309(4) Uani 1 1 d . . .
H19 H 0.8045 0.0814 0.6470 0.037 Uiso 1 1 calc R . .
C20 C 0.86307(16) 0.09612(17) 0.74072(11) 0.0460(5) Uani 1 1 d . . .
H20A H 0.9046 0.1483 0.7279 0.069 Uiso 1 1 calc R . .
H20B H 0.9006 0.0383 0.7396 0.069 Uiso 1 1 calc R . .
H20C H 0.8390 0.1064 0.7857 0.069 Uiso 1 1 calc R . .
C21 C 0.71571(18) 0.00389(15) 0.70679(16) 0.0561(7) Uani 1 1 d . . .
H21A H 0.6885 0.0091 0.7513 0.084 Uiso 1 1 calc R . .
H21B H 0.7559 -0.0522 0.7043 0.084 Uiso 1 1 calc R . .
H21C H 0.6628 -0.0001 0.6740 0.084 Uiso 1 1 calc R . .
C22 C 0.63346(14) 0.37111(13) 0.57394(10) 0.0318(4) Uani 1 1 d . . .
H22 H 0.6758 0.3445 0.5387 0.038 Uiso 1 1 calc R . .
C23 C 0.6642(2) 0.47172(16) 0.58401(13) 0.0527(6) Uani 1 1 d . . .
H23A H 0.6222 0.5010 0.6169 0.079 Uiso 1 1 calc R . .
H23B H 0.6586 0.5053 0.5418 0.079 Uiso 1 1 calc R . .
H23C H 0.7317 0.4737 0.5998 0.079 Uiso 1 1 calc R . .
C24 C 0.52941(17) 0.36540(19) 0.54850(13) 0.0564(6) Uani 1 1 d . . .
H24A H 0.5119 0.3001 0.5411 0.085 Uiso 1 1 calc R . .
H24B H 0.5234 0.3998 0.5067 0.085 Uiso 1 1 calc R . .
H24C H 0.4859 0.3926 0.5813 0.085 Uiso 1 1 calc R . .
C25 C 0.80501(11) 0.17331(12) 0.38000(8) 0.0206(3) Uani 1 1 d . . .
C26 C 0.87048(12) 0.10432(12) 0.35914(8) 0.0243(4) Uani 1 1 d . . .
C27 C 0.88136(13) 0.08959(14) 0.29116(9) 0.0305(4) Uani 1 1 d . . .
H27 H 0.9267 0.0445 0.2764 0.037 Uiso 1 1 calc R . .
C28 C 0.82778(14) 0.13895(14) 0.24514(9) 0.0333(4) Uani 1 1 d . . .
H28 H 0.8367 0.1283 0.1991 0.040 Uiso 1 1 calc R . .
C29 C 0.76105(13) 0.20398(14) 0.26590(9) 0.0305(4) Uani 1 1 d . . .
H29 H 0.7230 0.2364 0.2338 0.037 Uiso 1 1 calc R . .
C30 C 0.74848(12) 0.22300(12) 0.33314(8) 0.0237(4) Uani 1 1 d . . .
C31 C 0.92612(13) 0.04409(14) 0.40847(9) 0.0299(4) Uani 1 1 d . . .
H31 H 0.9010 0.0585 0.4537 0.036 Uiso 1 1 calc R . .
C32 C 0.90961(16) -0.05974(15) 0.39587(11) 0.0420(5) Uani 1 1 d . . .
H32A H 0.9413 -0.0960 0.4311 0.063 Uiso 1 1 calc R . .
H32B H 0.9371 -0.0769 0.3530 0.063 Uiso 1 1 calc R . .
H32C H 0.8398 -0.0729 0.3954 0.063 Uiso 1 1 calc R . .
C33 C 1.03440(14) 0.06539(15) 0.40901(11) 0.0375(5) Uani 1 1 d . . .
H33A H 1.0607 0.0543 0.3647 0.056 Uiso 1 1 calc R . .
H33B H 1.0674 0.0250 0.4412 0.056 Uiso 1 1 calc R . .
H33C H 1.0447 0.1306 0.4214 0.056 Uiso 1 1 calc R . .
C34 C 0.67428(12) 0.29434(13) 0.35615(9) 0.0288(4) Uani 1 1 d . . .
H34 H 0.6424 0.2677 0.3962 0.035 Uiso 1 1 calc R . .
C35 C 0.59379(15) 0.31446(16) 0.30538(11) 0.0431(5) Uani 1 1 d . . .
H35A H 0.6211 0.3472 0.2673 0.065 Uiso 1 1 calc R . .
H35B H 0.5439 0.3533 0.3258 0.065 Uiso 1 1 calc R . .
H35C H 0.5647 0.2557 0.2905 0.065 Uiso 1 1 calc R . .
C36 C 0.72249(15) 0.38516(14) 0.37771(11) 0.0384(5) Uani 1 1 d . . .
H36A H 0.7713 0.3723 0.4122 0.058 Uiso 1 1 calc R . .
H36B H 0.6733 0.4275 0.3952 0.058 Uiso 1 1 calc R . .
H36C H 0.7539 0.4141 0.3395 0.058 Uiso 1 1 calc R . .
C37 C 0.61167(18) 0.01641(15) 0.34318(11) 0.0448(6) Uani 1 1 d . . .
H37A H 0.6676 0.0411 0.3689 0.054 Uiso 1 1 calc R . .
H37B H 0.5720 0.0694 0.3272 0.054 Uiso 1 1 calc R . .
C38 C 0.64603(14) -0.04078(15) 0.28584(10) 0.0353(4) Uani 1 1 d . . .
H38A H 0.7087 -0.0715 0.2963 0.042 Uiso 1 1 calc R . .
H38B H 0.6532 -0.0023 0.2455 0.042 Uiso 1 1 calc R . .
C39 C 0.56557(14) -0.11107(14) 0.27749(10) 0.0335(4) Uani 1 1 d . . .
H39A H 0.5885 -0.1676 0.2543 0.040 Uiso 1 1 calc R . .
H39B H 0.5097 -0.0844 0.2527 0.040 Uiso 1 1 calc R . .
C40 C 0.53955(15) -0.13203(14) 0.34849(10) 0.0349(4) Uani 1 1 d . . .
H40A H 0.4712 -0.1527 0.3515 0.042 Uiso 1 1 calc R . .
H40B H 0.5821 -0.1814 0.3670 0.042 Uiso 1 1 calc R . .
C41 C 0.39815(19) 0.19876(17) 0.41219(13) 0.0552(6) Uani 1 1 d . B .
H41A H 0.4009 0.1754 0.3660 0.066 Uiso 1 1 calc R . .
H41B H 0.4584 0.2337 0.4223 0.066 Uiso 1 1 calc R . .
C42 C 0.3111(3) 0.2588(2) 0.4216(2) 0.1006(13) Uani 1 1 d . . .
H42A H 0.2661 0.2526 0.3832 0.121 Uiso 0.70 1 calc PR A 1
H42B H 0.3306 0.3248 0.4257 0.121 Uiso 0.70 1 calc PR A 1
H42C H 0.3235 0.3064 0.4561 0.121 Uiso 0.30 1 calc PR A 2
H42D H 0.2925 0.2902 0.3797 0.121 Uiso 0.30 1 calc PR A 2
C43A C 0.2621(4) 0.2260(3) 0.4850(3) 0.0681(11) Uani 0.70 1 d P B 1
H43A H 0.2875 0.2592 0.5245 0.082 Uiso 0.70 1 calc PR B 1
H43B H 0.1908 0.2334 0.4823 0.082 Uiso 0.70 1 calc PR B 1
C43B C 0.2450(6) 0.2020(7) 0.4398(6) 0.062(3) Uani 0.30 1 d P B 2
H43C H 0.2158 0.1711 0.4005 0.074 Uiso 0.30 1 calc PR B 2
H43D H 0.1932 0.2360 0.4632 0.074 Uiso 0.30 1 calc PR B 2
C44 C 0.28991(19) 0.1303(2) 0.48530(19) 0.0813(11) Uani 1 1 d . . .
H44A H 0.2435 0.0934 0.4583 0.098 Uiso 0.70 1 calc PR B 1
H44B H 0.2899 0.1059 0.5312 0.098 Uiso 0.70 1 calc PR B 1
H44C H 0.2919 0.1521 0.5319 0.098 Uiso 0.30 1 calc PR B 2
H44D H 0.2550 0.0702 0.4828 0.098 Uiso 0.30 1 calc PR B 2

loop_
_atom_site_aniso_label
_atom_site_aniso_U_11
_atom_site_aniso_U_22
_atom_site_aniso_U_33
_atom_site_aniso_U_23
_atom_site_aniso_U_13
_atom_site_aniso_U_12
Sm 0.01780(6) 0.02438(7) 0.02210(7) 0.00150(5) 0.00028(4) -0.00454(5)
Ga 0.02132(9) 0.02782(10) 0.01759(10) -0.00370(7) 0.00269(7) -0.00949(8)
O1 0.0424(8) 0.0341(7) 0.0251(7) -0.0045(6) 0.0074(6) -0.0154(6)
O2 0.0341(8) 0.0519(10) 0.0853(13) 0.0357(9) 0.0075(8) 0.0099(7)
N1 0.0214(7) 0.0265(8) 0.0170(7) -0.0038(6) 0.0030(5) -0.0067(6)
N2 0.0199(7) 0.0276(7) 0.0152(7) -0.0016(6) 0.0009(5) -0.0053(6)
C1 0.0182(7) 0.0238(8) 0.0202(8) -0.0013(6) 0.0010(6) -0.0027(7)
C2 0.0172(7) 0.0236(8) 0.0190(8) -0.0014(6) 0.0006(6) -0.0022(6)
C3 0.0170(7) 0.0229(8) 0.0240(9) 0.0003(7) 0.0008(6) -0.0002(7)
C4 0.0230(8) 0.0280(9) 0.0243(9) 0.0001(7) 0.0042(7) -0.0016(7)
C5 0.0242(9) 0.0310(10) 0.0353(11) 0.0035(8) 0.0103(8) -0.0028(8)
C6 0.0211(8) 0.0296(10) 0.0437(12) 0.0006(8) 0.0055(8) -0.0082(7)
C7 0.0220(8) 0.0263(9) 0.0341(10) -0.0022(8) -0.0012(7) -0.0040(7)
C8 0.0296(10) 0.0379(11) 0.0393(11) -0.0067(9) -0.0052(8) -0.0147(8)
C9 0.0408(11) 0.0433(12) 0.0296(11) -0.0089(9) -0.0063(8) -0.0140(9)
C10 0.0317(9) 0.0368(10) 0.0230(9) -0.0045(8) 0.0007(7) -0.0103(8)
C11 0.0216(8) 0.0242(9) 0.0235(9) -0.0019(7) -0.0009(7) -0.0030(7)
C12 0.0189(8) 0.0240(9) 0.0241(9) -0.0006(7) 0.0010(6) -0.0016(7)
C13 0.0179(7) 0.0244(8) 0.0183(8) -0.0043(7) 0.0026(6) -0.0067(7)
C14 0.0216(8) 0.0295(9) 0.0204(8) -0.0023(7) -0.0006(6) -0.0044(7)
C15 0.0320(9) 0.0368(10) 0.0179(9) 0.0005(7) 0.0024(7) -0.0085(8)
C16 0.0346(10) 0.0358(10) 0.0260(9) -0.0111(8) 0.0114(8) -0.0085(9)
C17 0.0318(9) 0.0252(9) 0.0332(10) -0.0079(8) 0.0072(8) -0.0033(8)
C18 0.0247(8) 0.0241(9) 0.0240(9) -0.0033(7) 0.0028(7) -0.0068(7)
C19 0.0320(9) 0.0373(11) 0.0234(9) 0.0020(8) -0.0015(7) 0.0059(8)
C20 0.0393(12) 0.0518(14) 0.0468(13) 0.0026(11) -0.0122(10) 0.0050(10)
C21 0.0461(13) 0.0306(11) 0.091(2) -0.0025(12) -0.0132(13) 0.0042(10)
C22 0.0364(10) 0.0266(9) 0.0324(10) 0.0029(8) 0.0030(8) 0.0010(8)
C23 0.0740(17) 0.0356(12) 0.0484(14) 0.0105(10) 0.0002(12) -0.0168(12)
C24 0.0506(14) 0.0563(15) 0.0617(16) 0.0224(13) -0.0163(12) -0.0069(12)
C25 0.0191(8) 0.0266(9) 0.0162(8) -0.0009(7) 0.0020(6) -0.0092(7)
C26 0.0225(8) 0.0303(9) 0.0202(8) -0.0013(7) 0.0023(7) -0.0062(7)
C27 0.0305(9) 0.0372(10) 0.0240(9) -0.0049(8) 0.0070(7) -0.0044(8)
C28 0.0392(10) 0.0441(11) 0.0166(9) -0.0027(8) 0.0043(7) -0.0107(9)
C29 0.0328(10) 0.0382(11) 0.0203(9) 0.0055(8) -0.0030(7) -0.0108(8)
C30 0.0225(8) 0.0277(9) 0.0210(8) 0.0027(7) 0.0000(6) -0.0090(7)
C31 0.0313(9) 0.0350(10) 0.0234(9) 0.0001(8) 0.0055(7) 0.0043(8)
C32 0.0441(12) 0.0378(12) 0.0443(13) 0.0080(9) 0.0015(10) -0.0028(10)
C33 0.0341(10) 0.0385(11) 0.0397(12) 0.0032(9) -0.0069(9) 0.0034(9)
C34 0.0252(9) 0.0327(10) 0.0284(10) 0.0072(8) -0.0002(7) -0.0019(8)
C35 0.0350(11) 0.0481(13) 0.0461(13) 0.0082(10) -0.0099(9) 0.0037(10)
C36 0.0425(11) 0.0316(11) 0.0411(12) -0.0013(9) 0.0001(9) 0.0024(9)
C37 0.0646(14) 0.0413(13) 0.0287(11) -0.0046(9) 0.0121(10) -0.0271(11)
C38 0.0305(10) 0.0455(11) 0.0298(10) 0.0029(9) 0.0027(8) -0.0036(9)
C39 0.0350(10) 0.0328(10) 0.0326(11) -0.0075(8) 0.0011(8) 0.0019(8)
C40 0.0379(10) 0.0286(10) 0.0381(11) -0.0033(8) 0.0017(8) -0.0092(8)
C41 0.0637(15) 0.0459(14) 0.0558(15) 0.0198(11) -0.0076(12) -0.0082(12)
C42 0.120(3) 0.064(2) 0.118(3) 0.044(2) 0.005(2) 0.037(2)
C43A 0.070(3) 0.059(3) 0.075(3) 0.009(2) 0.001(2) 0.016(2)
C43B 0.039(4) 0.053(6) 0.093(8) -0.001(6) -0.021(5) 0.005(4)
C44 0.0358(13) 0.079(2) 0.130(3) 0.045(2) 0.0229(15) 0.0225(14)

loop_
_atom_type_symbol
_atom_type_description
_atom_type_scat_dispersion_real
_atom_type_scat_dispersion_imag
_atom_type_scat_source
C C 0.0033 0.0016 'International Tables Vol C Tables 4.2.6.8 and 6.1.1.4'
H H 0.0000 0.0000 'International Tables Vol C Tables 4.2.6.8 and 6.1.1.4'
Ga Ga 0.2307 1.6083 'International Tables Vol C Tables 4.2.6.8 and 6.1.1.4'
N N 0.0061 0.0033 'International Tables Vol C Tables 4.2.6.8 and 6.1.1.4'
O O 0.0106 0.0060 'International Tables Vol C Tables 4.2.6.8 and 6.1.1.4'
Sm Sm -0.1638 3.4418 'International Tables Vol C Tables 4.2.6.8 and 6.1.1.4'

loop_
_geom_angle_atom_site_label_1
_geom_angle_atom_site_label_2
_geom_angle_atom_site_label_3
_geom_angle
_geom_angle_site_symmetry_1
_geom_angle_site_symmetry_3
O2 Sm O2 180.0 . 3_656
O2 Sm O1 86.72(5) . 3_656
O2 Sm O1 93.28(5) 3_656 3_656
O2 Sm O1 93.28(5) . .
O2 Sm O1 86.72(5) 3_656 .
O1 Sm O1 180.00(6) 3_656 .
O2 Sm Ga 86.70(4) . 3_656
O2 Sm Ga 93.30(4) 3_656 3_656
O1 Sm Ga 86.29(3) 3_656 3_656
O1 Sm Ga 93.71(3) . 3_656
O2 Sm Ga 93.30(4) . .
O2 Sm Ga 86.70(4) 3_656 .
O1 Sm Ga 93.71(3) 3_656 .
O1 Sm Ga 86.29(3) . .
Ga Sm Ga 180.0 3_656 .
N1 Ga N2 84.61(5) . .
N1 Ga Sm 131.87(4) . .
N2 Ga Sm 143.12(4) . .
C37 O1 C40 108.40(14) . .
C37 O1 Sm 122.45(11) . .
C40 O1 Sm 129.09(10) . .
C41 O2 C44 107.93(18) . .
C41 O2 Sm 132.43(14) . .
C44 O2 Sm 119.48(14) . .
C1 N1 C13 119.26(13) . .
C1 N1 Ga 111.22(10) . .
C13 N1 Ga 125.76(10) . .
C2 N2 C25 121.62(13) . .
C2 N2 Ga 110.80(10) . .
C25 N2 Ga 127.53(10) . .
N1 C1 C2 116.90(15) . .
N1 C1 C11 132.97(15) . .
C2 C1 C11 110.13(14) . .
N2 C2 C1 116.46(14) . .
N2 C2 C3 134.88(15) . .
C1 C2 C3 108.49(14) . .
C4 C3 C12 117.48(15) . .
C4 C3 C2 137.02(16) . .
C12 C3 C2 105.38(14) . .
C3 C4 C5 118.44(17) . .
C6 C5 C4 123.10(16) . .
C5 C6 C7 119.87(16) . .
C12 C7 C6 116.21(17) . .
C12 C7 C8 116.39(16) . .
C6 C7 C8 127.36(17) . .
C9 C8 C7 120.01(17) . .
C8 C9 C10 122.72(18) . .
C11 C10 C9 118.80(16) . .
C10 C11 C12 118.02(16) . .
C10 C11 C1 137.16(16) . .
C12 C11 C1 104.81(14) . .
C7 C12 C3 124.86(15) . .
C7 C12 C11 123.98(16) . .
C3 C12 C11 111.10(14) . .
C14 C13 C18 120.75(14) . .
C14 C13 N1 119.93(15) . .
C18 C13 N1 119.24(15) . .
C15 C14 C13 118.39(16) . .
C15 C14 C19 120.14(16) . .
C13 C14 C19 121.45(15) . .
C16 C15 C14 121.37(17) . .
C15 C16 C17 119.77(16) . .
C16 C17 C18 121.19(17) . .
C17 C18 C13 118.52(16) . .
C17 C18 C22 119.87(16) . .
C13 C18 C22 121.56(15) . .
C14 C19 C21 111.55(16) . .
C14 C19 C20 111.12(17) . .
C21 C19 C20 111.41(18) . .
C18 C22 C24 111.83(16) . .
C18 C22 C23 112.26(17) . .
C24 C22 C23 110.92(19) . .
C26 C25 C30 120.47(15) . .
C26 C25 N2 120.23(15) . .
C30 C25 N2 119.12(15) . .
C27 C26 C25 118.44(17) . .
C27 C26 C31 119.79(16) . .
C25 C26 C31 121.73(15) . .
C28 C27 C26 121.38(18) . .
C27 C28 C29 119.94(17) . .
C28 C29 C30 121.19(18) . .
C29 C30 C25 118.51(16) . .
C29 C30 C34 121.23(16) . .
C25 C30 C34 120.25(15) . .
C26 C31 C33 112.16(15) . .
C26 C31 C32 111.96(16) . .
C33 C31 C32 109.94(16) . .
C30 C34 C36 111.77(15) . .
C30 C34 C35 114.07(16) . .
C36 C34 C35 109.83(16) . .
O1 C37 C38 106.57(16) . .
C37 C38 C39 102.42(15) . .
C38 C39 C40 102.13(15) . .
O1 C40 C39 105.22(15) . .
O2 C41 C42 104.8(2) . .
C43B C42 C41 104.1(5) . .
C41 C42 C43A 107.0(3) . .
C44 C43A C42 100.3(3) . .
C42 C43B C44 108.8(6) . .
C43A C44 O2 108.2(3) . .
O2 C44 C43B 100.7(5) . .

loop_
_geom_bond_atom_site_label_1
_geom_bond_atom_site_label_2
_geom_bond_distance
_geom_bond_site_symmetry_2
Sm O2 2.5105(15) .
Sm O2 2.5105(15) 3_656
Sm O1 2.5443(12) 3_656
Sm O1 2.5444(12) .
Sm Ga 3.23579(18) 3_656
Sm Ga 3.23580(18) .
Ga N1 1.9362(14) .
Ga N2 1.9567(13) .
O1 C37 1.449(2) .
O1 C40 1.456(2) .
O2 C41 1.433(3) .
O2 C44 1.445(3) .
N1 C1 1.380(2) .
N1 C13 1.422(2) .
N2 C2 1.380(2) .
N2 C25 1.422(2) .
C1 C2 1.381(2) .
C1 C11 1.457(2) .
C2 C3 1.471(2) .
C3 C4 1.381(2) .
C3 C12 1.420(2) .
C4 C5 1.424(3) .
C5 C6 1.366(3) .
C6 C7 1.422(3) .
C7 C12 1.386(2) .
C7 C8 1.426(3) .
C8 C9 1.366(3) .
C9 C10 1.422(3) .
C10 C11 1.369(2) .
C11 C12 1.429(2) .
C13 C14 1.402(2) .
C13 C18 1.407(2) .
C14 C15 1.394(2) .
C14 C19 1.515(3) .
C15 C16 1.377(3) .
C16 C17 1.380(3) .
C17 C18 1.392(2) .
C18 C22 1.519(3) .
C19 C21 1.520(3) .
C19 C20 1.523(3) .
C22 C24 1.520(3) .
C22 C23 1.520(3) .
C25 C26 1.408(2) .
C25 C30 1.412(2) .
C26 C27 1.397(2) .
C26 C31 1.519(3) .
C27 C28 1.376(3) .
C28 C29 1.380(3) .
C29 C30 1.396(2) .
C30 C34 1.524(2) .
C31 C33 1.523(3) .
C31 C32 1.530(3) .
C34 C36 1.526(3) .
C34 C35 1.528(3) .
C37 C38 1.500(3) .
C38 C39 1.508(3) .
C39 C40 1.510(3) .
C41 C42 1.491(4) .
C42 C43B 1.280(10) .
C42 C43A 1.527(6) .
C43A C44 1.427(5) .
C43B C44 1.507(10) .
